data_7214263
loop_
_publ_author_name
'Constable, Edwin C.'
'Housecroft, Catherine E.'
'Vujovic, Srboljub'
'Zampese, Jennifer A.'

_publ_section_title
;
 Metallohexacycles containing
 4&#x2032;-aryl-4,2&#x2032;:6&#x2032;,4&#x2032;&#x2032;-terpyridines:
 conformational preferences and fullerene capture
;
_journal_issue 3
_journal_name_full CrystEngComm
_journal_page_first 328
_journal_paper_doi 10.1039/c3ce42012d
_journal_volume 16
_journal_year 2014
_chemical_formula_moiety 'C162 H114 Br12 N18 Zn6, 4(C H Cl3), 5(C H4 O), 8(H2 O)'
_chemical_formula_sum 'C171 H154 Br12 Cl12 N18 O13 Zn6'
_chemical_formula_weight 4447.12
_chemical_name_systematic
; 
 ? 
;
_space_group_IT_number 148
_symmetry_cell_setting trigonal
_symmetry_space_group_name_Hall '-R 3'
_symmetry_space_group_name_H-M 'R -3 :H'
_atom_sites_solution_hydrogens geom
_atom_sites_solution_primary direct
_atom_sites_solution_secondary difmap
_audit_creation_method SHELXL-97
_cell_angle_alpha 90.00
_cell_angle_beta 90.00
_cell_angle_gamma 120.00
_cell_formula_units_Z 3
_cell_length_a 38.1168(9)
_cell_length_b 38.1168(9)
_cell_length_c 11.6852(3)
_cell_measurement_reflns_used 9958
_cell_measurement_temperature 123(2)
_cell_measurement_theta_max 28.25
_cell_measurement_theta_min 3.21
_cell_volume 14702.8(6)
_computing_cell_refinement 'Bruker SAINT'
_computing_data_collection 'Bruker APEX2'
_computing_data_reduction 'Bruker SAINT'
_computing_molecular_graphics 'Bruker SHELXTL'
_computing_publication_material 'Bruker SHELXTL'
_computing_structure_refinement 'SHELXL-97 (Sheldrick, 1997)'
_computing_structure_solution 'SHELXS-97 (Sheldrick, 1990)'
_diffrn_ambient_temperature 123(2)
_diffrn_measured_fraction_theta_full 0.998
_diffrn_measured_fraction_theta_max 0.998
_diffrn_measurement_device_type 'Bruker APEX-II CCD'
_diffrn_measurement_method '\f and \w scans'
_diffrn_radiation_monochromator graphite
_diffrn_radiation_source 'fine-focus sealed tube'
_diffrn_radiation_type MoK\a
_diffrn_radiation_wavelength 0.71073
_diffrn_reflns_av_R_equivalents 0.0446
_diffrn_reflns_av_sigmaI/netI 0.0183
_diffrn_reflns_limit_h_max 48
_diffrn_reflns_limit_h_min -48
_diffrn_reflns_limit_k_max 48
_diffrn_reflns_limit_k_min -48
_diffrn_reflns_limit_l_max 14
_diffrn_reflns_limit_l_min -14
_diffrn_reflns_number 122861
_diffrn_reflns_theta_full 27.00
_diffrn_reflns_theta_max 27.00
_diffrn_reflns_theta_min 1.85
_diffrn_standards_number 0
_exptl_absorpt_coefficient_mu 3.390
_exptl_absorpt_correction_T_max 0.6303
_exptl_absorpt_correction_T_min 0.2820
_exptl_absorpt_correction_type multi-scan
_exptl_absorpt_process_details sadabs
_exptl_crystal_colour colourless
_exptl_crystal_density_diffrn 1.501
_exptl_crystal_density_method 'not measured'
_exptl_crystal_description Block
_exptl_crystal_F_000 6594
_exptl_crystal_size_max 0.50
_exptl_crystal_size_mid 0.15
_exptl_crystal_size_min 0.15
_refine_diff_density_max 1.038
_refine_diff_density_min -0.638
_refine_diff_density_rms 0.113
_refine_ls_extinction_method none
_refine_ls_goodness_of_fit_ref 1.115
_refine_ls_hydrogen_treatment constr
_refine_ls_matrix_type full
_refine_ls_number_parameters 420
_refine_ls_number_reflns 7121
_refine_ls_number_restraints 18
_refine_ls_restrained_S_all 1.124
_refine_ls_R_factor_all 0.0454
_refine_ls_R_factor_gt 0.0333
_refine_ls_shift/su_max 0.038
_refine_ls_shift/su_mean 0.001
_refine_ls_structure_factor_coef Fsqd
_refine_ls_weighting_details 'calc w=1/[\s^2^(Fo^2^)+(0.0490P)^2^+68.7957P] where P=(Fo^2^+2Fc^2^)/3'
_refine_ls_weighting_scheme calc
_refine_ls_wR_factor_gt 0.0902
_refine_ls_wR_factor_ref 0.1020
_reflns_number_gt 5926
_reflns_number_total 7121
_reflns_threshold_expression >2sigma(I)
_cod_data_source_file c3ce42012d.txt
_cod_data_source_block sv40
_cod_depositor_comments
;
The following automatic conversions were performed:

'_symmetry_cell_setting' value 'Trigonal' changed to 'trigonal'
according to
/usr/data/users/saulius/crontab/automatic-downloads/current/RSC/lib/dictionaries/cif_core.dic
dictionary named 'cif_core.dic' version 2.4.2 from 2011-04-26.

Automatic conversion script
Id: cif_fix_values 2281 2013-09-26 08:29:07Z andrius 
;
_cod_original_sg_symbol_Hall -R3
_cod_original_sg_symbol_H-M R-3
_cod_database_code 7214263

loop_
_symmetry_equiv_pos_as_xyz
'x, y, z'
'-y, x-y, z'
'-x+y, -x, z'
'x+2/3, y+1/3, z+1/3'
'-y+2/3, x-y+1/3, z+1/3'
'-x+y+2/3, -x+1/3, z+1/3'
'x+1/3, y+2/3, z+2/3'
'-y+1/3, x-y+2/3, z+2/3'
'-x+y+1/3, -x+2/3, z+2/3'
'-x, -y, -z'
'y, -x+y, -z'
'x-y, x, -z'
'-x+2/3, -y+1/3, -z+1/3'
'y+2/3, -x+y+1/3, -z+1/3'
'x-y+2/3, x+1/3, -z+1/3'
'-x+1/3, -y+2/3, -z+2/3'
'y+1/3, -x+y+2/3, -z+2/3'
'x-y+1/3, x+2/3, -z+2/3'

loop_
_atom_site_label
_atom_site_type_symbol
_atom_site_fract_x
_atom_site_fract_y
_atom_site_fract_z
_atom_site_U_iso_or_equiv
_atom_site_adp_type
_atom_site_occupancy
_atom_site_symmetry_multiplicity
_atom_site_calc_flag
_atom_site_refinement_flags
_atom_site_disorder_assembly
_atom_site_disorder_group
Zn1 Zn 0.347194(7) 0.074472(7) 0.090629(19) 0.02051(6) Uani 1 1 d . . .
Br1 Br 0.379509(6) 0.045759(7) -0.014607(18) 0.03066(5) Uani 1 1 d . . .
Br2 Br 0.381798(7) 0.127490(6) 0.221093(18) 0.03285(6) Uani 1 1 d . . .
N1 N 0.32232(5) 0.09382(5) -0.03143(14) 0.0213(4) Uani 1 1 d . . .
N2 N 0.28058(5) 0.17740(5) -0.25694(15) 0.0238(4) Uani 1 1 d . . .
N3 N 0.26968(5) 0.29877(5) -0.17683(14) 0.0220(4) Uani 1 1 d . . .
C1 C 0.31380(6) 0.07790(6) -0.13718(18) 0.0244(5) Uani 1 1 d . . .
H1A H 0.3174 0.0555 -0.1533 0.029 Uiso 1 1 calc R . .
C2 C 0.30005(6) 0.09270(6) -0.22348(18) 0.0250(5) Uani 1 1 d . . .
H2A H 0.2943 0.0804 -0.2970 0.030 Uiso 1 1 calc R . .
C3 C 0.29472(6) 0.12555(6) -0.20258(17) 0.0221(5) Uani 1 1 d . . .
C4 C 0.30269(6) 0.14136(6) -0.09194(18) 0.0267(5) Uani 1 1 d . . .
H4A H 0.2988 0.1634 -0.0731 0.032 Uiso 1 1 calc R . .
C5 C 0.31627(6) 0.12503(6) -0.01001(18) 0.0259(5) Uani 1 1 d . . .
H5A H 0.3216 0.1363 0.0648 0.031 Uiso 1 1 calc R . .
C6 C 0.28153(6) 0.14449(6) -0.29141(17) 0.0232(5) Uani 1 1 d . . .
C7 C 0.27070(6) 0.12921(6) -0.40154(18) 0.0260(5) Uani 1 1 d . . .
H7A H 0.2716 0.1057 -0.4234 0.031 Uiso 1 1 calc R . .
C8 C 0.25851(6) 0.14856(6) -0.48012(18) 0.0247(5) Uani 1 1 d . . .
C9 C 0.25804(6) 0.18308(6) -0.44359(17) 0.0239(5) Uani 1 1 d . . .
H9A H 0.2504 0.1975 -0.4947 0.029 Uiso 1 1 calc R . .
C10 C 0.26897(6) 0.19631(6) -0.33101(18) 0.0227(5) Uani 1 1 d . . .
C11 C 0.27278(7) 0.27073(7) -0.11542(19) 0.0308(5) Uani 1 1 d . . .
H11A H 0.2755 0.2740 -0.0347 0.037 Uiso 1 1 calc R . .
C12 C 0.27216(7) 0.23775(7) -0.16311(19) 0.0322(5) Uani 1 1 d . . .
H12A H 0.2741 0.2185 -0.1158 0.039 Uiso 1 1 calc R . .
C13 C 0.26861(6) 0.23226(6) -0.28194(17) 0.0222(5) Uani 1 1 d . . .
C14 C 0.26510(6) 0.26102(6) -0.34549(17) 0.0242(5) Uani 1 1 d . . .
H14A H 0.2622 0.2584 -0.4263 0.029 Uiso 1 1 calc R . .
C15 C 0.26583(6) 0.29352(6) -0.29060(17) 0.0234(5) Uani 1 1 d . . .
H15A H 0.2635 0.3130 -0.3355 0.028 Uiso 1 1 calc R . .
C16 C 0.24578(6) 0.13176(6) -0.59741(18) 0.0254(5) Uani 1 1 d . . .
C17 C 0.26387(6) 0.11239(6) -0.65259(18) 0.0263(5) Uani 1 1 d . . .
H17A H 0.2852 0.1107 -0.6156 0.032 Uiso 1 1 calc R . .
C18 C 0.25136(6) 0.09561(6) -0.75985(18) 0.0271(5) Uani 1 1 d . . .
H18A H 0.2641 0.0824 -0.7953 0.033 Uiso 1 1 calc R . .
C19 C 0.22024(6) 0.09766(6) -0.81733(18) 0.0265(5) Uani 1 1 d . . .
C20 C 0.20206(6) 0.11700(6) -0.76218(19) 0.0280(5) Uani 1 1 d . . .
H20A H 0.1808 0.1187 -0.7993 0.034 Uiso 1 1 calc R . .
C21 C 0.21448(6) 0.13379(6) -0.65447(18) 0.0270(5) Uani 1 1 d . . .
H21A H 0.2017 0.1468 -0.6188 0.032 Uiso 1 1 calc R . .
C22 C 0.20800(7) 0.08054(7) -0.9340(2) 0.0324(6) Uani 1 1 d . . .
C23 C 0.20797(8) 0.04498(8) -0.9646(2) 0.0420(7) Uani 1 1 d . . .
H23A H 0.2151 0.0313 -0.9097 0.050 Uiso 1 1 calc R . .
C24 C 0.19739(9) 0.02964(10) -1.0757(3) 0.0556(9) Uani 1 1 d . . .
H24A H 0.1973 0.0055 -1.0960 0.067 Uiso 1 1 calc R . .
C25 C 0.18704(10) 0.04939(11) -1.1562(3) 0.0638(10) Uani 1 1 d . . .
H25A H 0.1798 0.0388 -1.2316 0.077 Uiso 1 1 calc R . .
C26 C 0.18721(9) 0.08432(11) -1.1274(2) 0.0595(9) Uani 1 1 d . . .
H26A H 0.1803 0.0979 -1.1833 0.071 Uiso 1 1 calc R . .
C27 C 0.19744(8) 0.10025(9) -1.0166(2) 0.0440(7) Uani 1 1 d . . .
H27A H 0.1972 0.1244 -0.9976 0.053 Uiso 1 1 calc R . .
C100 C 0.16807(14) 0.02998(12) -0.5595(4) 0.0523(13) Uani 0.67 1 d P A 1
H10A H 0.1844 0.0559 -0.6024 0.063 Uiso 0.67 1 calc PR A 1
Cl1 Cl 0.20335(3) 0.02573(3) -0.46959(9) 0.0468(3) Uani 0.67 1 d P A 1
Cl2 Cl 0.15037(5) -0.00866(5) -0.6652(2) 0.1036(6) Uani 0.67 1 d P A 1
Cl3 Cl 0.13613(6) 0.03808(9) -0.4745(2) 0.1637(8) Uani 0.67 1 d P A 1
O200 O 0.1003(2) 0.0117(3) 0.0924(8) 0.147(3) Uani 0.50 1 d PU B 1
H200 H 0.0878 0.0243 0.1032 0.220 Uiso 0.50 1 calc PR B 1
C200 C 0.0865(3) -0.0115(3) -0.0169(16) 0.156(5) Uani 0.50 1 d PU B 1
H20B H 0.0792 0.0033 -0.0713 0.233 Uiso 0.50 1 calc PR B 1
H20C H 0.0628 -0.0382 -0.0021 0.233 Uiso 0.50 1 calc PR B 1
H20D H 0.1084 -0.0149 -0.0490 0.233 Uiso 0.50 1 calc PR B 1
O300 O 0.0534(5) -0.0312(5) -0.2611(13) 0.136(5) Uani 0.25 1 d P C 2
O700 O 0.0802(5) -0.0039(6) -0.193(3) 0.249(16) Uani 0.25 1 d P D 4
O500 O 0.0383(4) -0.0345(5) 0.2497(14) 0.144(5) Uani 0.25 1 d P E 2
C400 C 0.0971(4) -0.0200(6) -0.5731(12) 0.119(6) Uani 0.33 1 d PU F 3
H40A H 0.0973 -0.0246 -0.4907 0.178 Uiso 0.33 1 calc PR F 3
H40B H 0.0740 -0.0436 -0.6083 0.178 Uiso 0.33 1 calc PR F 3
H40C H 0.0947 0.0041 -0.5859 0.178 Uiso 0.33 1 calc PR F 3
O400 O 0.13311(17) -0.01420(18) -0.6221(6) 0.0520(18) Uani 0.33 1 d PU F 3
H400 H 0.1503 0.0106 -0.6229 0.078 Uiso 0.33 1 calc PR F 3
O800 O 0.0671(5) 0.0034(5) 0.090(3) 0.197(11) Uani 0.25 1 d P G 3
O600 O 0.1791(2) 0.02775(18) -0.4868(6) 0.065(2) Uani 0.33 1 d PU H 3

loop_
_atom_site_aniso_label
_atom_site_aniso_U_11
_atom_site_aniso_U_22
_atom_site_aniso_U_33
_atom_site_aniso_U_23
_atom_site_aniso_U_13
_atom_site_aniso_U_12
Zn1 0.02545(9) 0.02022(9) 0.01394(10) 0.00162(8) -0.00172(8) 0.00998(8)
Br1 0.03905(9) 0.04612(10) 0.01879(10) 0.00675(8) 0.00332(8) 0.03027(7)
Br2 0.04598(11) 0.02376(9) 0.01796(10) -0.00179(7) -0.00938(9) 0.00931(8)
N1 0.0264(7) 0.0196(7) 0.0156(8) 0.0003(6) -0.0027(6) 0.0098(6)
N2 0.0317(7) 0.0256(7) 0.0171(8) 0.0001(6) -0.0015(6) 0.0167(6)
N3 0.0255(7) 0.0259(7) 0.0176(8) -0.0005(6) 0.0004(6) 0.0151(6)
C1 0.0325(9) 0.0219(8) 0.0210(10) -0.0025(7) -0.0046(8) 0.0153(7)
C2 0.0352(9) 0.0275(8) 0.0161(9) -0.0052(7) -0.0071(8) 0.0185(7)
C3 0.0278(8) 0.0215(8) 0.0166(9) 0.0002(7) -0.0026(7) 0.0120(7)
C4 0.0415(9) 0.0262(8) 0.0177(9) -0.0022(7) -0.0015(8) 0.0209(7)
C5 0.0366(9) 0.0262(9) 0.0154(9) -0.0022(7) -0.0029(8) 0.0162(7)
C6 0.0292(8) 0.0250(8) 0.0167(9) 0.0007(7) -0.0021(7) 0.0145(7)
C7 0.0368(9) 0.0260(8) 0.0208(10) -0.0029(7) -0.0026(8) 0.0199(7)
C8 0.0295(8) 0.0277(9) 0.0192(9) -0.0008(7) -0.0015(8) 0.0160(7)
C9 0.0311(8) 0.0269(8) 0.0174(9) 0.0018(7) -0.0023(8) 0.0172(7)
C10 0.0263(8) 0.0254(8) 0.0180(9) 0.0014(7) 0.0004(7) 0.0142(7)
C11 0.0491(10) 0.0392(9) 0.0154(9) -0.0010(8) -0.0036(8) 0.0304(8)
C12 0.0562(10) 0.0358(9) 0.0177(10) -0.0005(8) -0.0038(9) 0.0328(8)
C13 0.0255(8) 0.0255(8) 0.0173(9) 0.0007(7) 0.0005(7) 0.0140(7)
C14 0.0328(9) 0.0296(9) 0.0129(9) 0.0008(7) -0.0003(7) 0.0176(7)
C15 0.0297(8) 0.0262(8) 0.0168(9) 0.0021(7) 0.0003(7) 0.0158(7)
C16 0.0342(9) 0.0259(8) 0.0179(9) 0.0008(7) -0.0018(8) 0.0163(7)
C17 0.0336(9) 0.0281(9) 0.0217(10) 0.0005(7) -0.0041(8) 0.0188(7)
C18 0.0354(9) 0.0277(9) 0.0218(10) -0.0008(8) -0.0005(8) 0.0185(7)
C19 0.0338(9) 0.0253(9) 0.0184(9) -0.0011(7) -0.0021(8) 0.0132(7)
C20 0.0331(9) 0.0310(9) 0.0228(10) -0.0010(8) -0.0062(8) 0.0182(7)
C21 0.0351(9) 0.0305(9) 0.0210(10) -0.0022(8) -0.0022(8) 0.0206(7)
C22 0.0324(10) 0.0376(11) 0.0242(11) -0.0074(9) -0.0045(9) 0.0151(8)
C23 0.0419(12) 0.0442(12) 0.0368(13) -0.0152(10) -0.0066(11) 0.0192(10)
C24 0.0513(14) 0.0624(15) 0.0470(15) -0.0320(13) -0.0079(13) 0.0238(12)
C25 0.0592(15) 0.097(2) 0.0307(13) -0.0303(14) -0.0138(12) 0.0360(15)
C26 0.0635(15) 0.094(2) 0.0272(13) -0.0083(13) -0.0151(12) 0.0439(14)
C27 0.0496(12) 0.0600(14) 0.0263(12) -0.0040(10) -0.0085(10) 0.0303(10)
C100 0.065(2) 0.0277(17) 0.056(3) 0.0123(17) 0.023(2) 0.0170(16)
Cl1 0.0610(5) 0.0248(4) 0.0420(5) -0.0021(4) 0.0068(5) 0.0121(4)
Cl2 0.0983(9) 0.0622(7) 0.1582(17) -0.0335(9) -0.0551(10) 0.0460(6)
Cl3 0.1789(9) 0.3071(18) 0.1079(15) 0.0180(13) 0.0453(11) 0.1987(10)
O200 0.070(4) 0.132(5) 0.200(8) 0.062(5) -0.003(5) 0.023(4)
C200 0.098(5) 0.096(5) 0.293(13) 0.028(8) 0.004(8) 0.065(4)
O300 0.192(9) 0.203(10) 0.087(10) 0.004(8) 0.020(8) 0.154(8)
O700 0.093(10) 0.105(10) 0.55(5) -0.084(19) 0.010(19) 0.048(8)
O500 0.086(7) 0.189(10) 0.158(11) 0.119(8) 0.033(7) 0.071(7)
C400 0.060(6) 0.164(10) 0.077(7) 0.029(8) -0.003(6) 0.014(7)
O400 0.038(3) 0.032(3) 0.075(4) -0.016(3) -0.042(3) 0.009(2)
O800 0.094(9) 0.067(8) 0.40(3) 0.039(14) 0.094(14) 0.018(8)
O600 0.072(4) 0.028(3) 0.049(3) 0.018(3) -0.006(3) -0.011(3)

loop_
_atom_type_symbol
_atom_type_description
_atom_type_scat_dispersion_real
_atom_type_scat_dispersion_imag
_atom_type_scat_source
C C 0.0033 0.0016 'International Tables Vol C Tables 4.2.6.8 and 6.1.1.4'
H H 0.0000 0.0000 'International Tables Vol C Tables 4.2.6.8 and 6.1.1.4'
N N 0.0061 0.0033 'International Tables Vol C Tables 4.2.6.8 and 6.1.1.4'
Br Br -0.2901 2.4595 'International Tables Vol C Tables 4.2.6.8 and 6.1.1.4'
Zn Zn 0.2839 1.4301 'International Tables Vol C Tables 4.2.6.8 and 6.1.1.4'
Cl Cl 0.1484 0.1585 'International Tables Vol C Tables 4.2.6.8 and 6.1.1.4'
O O 0.0106 0.0060 'International Tables Vol C Tables 4.2.6.8 and 6.1.1.4'

loop_
_geom_angle_atom_site_label_1
_geom_angle_atom_site_label_2
_geom_angle_atom_site_label_3
_geom_angle
_geom_angle_site_symmetry_1
_geom_angle_site_symmetry_3
N1 Zn1 N3 105.21(6) . 11
N1 Zn1 Br2 107.80(5) . .
N3 Zn1 Br2 106.78(5) 11 .
N1 Zn1 Br1 104.33(5) . .
N3 Zn1 Br1 108.80(5) 11 .
Br2 Zn1 Br1 122.673(13) . .
C1 N1 C5 117.50(19) . .
C1 N1 Zn1 122.01(16) . .
C5 N1 Zn1 120.36(13) . .
C6 N2 C10 118.91(18) . .
C11 N3 C15 117.29(19) . .
C11 N3 Zn1 117.76(14) . 12
C15 N3 Zn1 124.93(15) . 12
N1 C1 C2 122.9(2) . .
N1 C1 H1A 118.6 . .
C2 C1 H1A 118.6 . .
C1 C2 C3 119.82(19) . .
C1 C2 H2A 120.1 . .
C3 C2 H2A 120.1 . .
C2 C3 C4 117.1(2) . .
C2 C3 C6 123.56(18) . .
C4 C3 C6 119.4(2) . .
C5 C4 C3 120.0(2) . .
C5 C4 H4A 120.0 . .
C3 C4 H4A 120.0 . .
N1 C5 C4 122.73(19) . .
N1 C5 H5A 118.6 . .
C4 C5 H5A 118.6 . .
N2 C6 C7 122.2(2) . .
N2 C6 C3 114.82(18) . .
C7 C6 C3 123.0(2) . .
C6 C7 C8 119.8(2) . .
C6 C7 H7A 120.1 . .
C8 C7 H7A 120.1 . .
C9 C8 C7 117.59(19) . .
C9 C8 C16 122.3(2) . .
C7 C8 C16 120.1(2) . .
C8 C9 C10 119.2(2) . .
C8 C9 H9A 120.4 . .
C10 C9 H9A 120.4 . .
N2 C10 C9 122.4(2) . .
N2 C10 C13 113.85(18) . .
C9 C10 C13 123.8(2) . .
N3 C11 C12 123.2(2) . .
N3 C11 H11A 118.4 . .
C12 C11 H11A 118.4 . .
C11 C12 C13 119.9(2) . .
C11 C12 H12A 120.1 . .
C13 C12 H12A 120.1 . .
C14 C13 C12 117.0(2) . .
C14 C13 C10 124.75(19) . .
C12 C13 C10 118.3(2) . .
C15 C14 C13 119.59(19) . .
C15 C14 H14A 120.2 . .
C13 C14 H14A 120.2 . .
N3 C15 C14 123.0(2) . .
N3 C15 H15A 118.5 . .
C14 C15 H15A 118.5 . .
C17 C16 C21 117.96(19) . .
C17 C16 C8 120.8(2) . .
C21 C16 C8 121.2(2) . .
C18 C17 C16 121.2(2) . .
C18 C17 H17A 119.4 . .
C16 C17 H17A 119.4 . .
C17 C18 C19 121.1(2) . .
C17 C18 H18A 119.5 . .
C19 C18 H18A 119.5 . .
C20 C19 C18 117.8(2) . .
C20 C19 C22 121.8(2) . .
C18 C19 C22 120.4(2) . .
C21 C20 C19 121.2(2) . .
C21 C20 H20A 119.4 . .
C19 C20 H20A 119.4 . .
C20 C21 C16 120.7(2) . .
C20 C21 H21A 119.6 . .
C16 C21 H21A 119.6 . .
C27 C22 C23 118.8(2) . .
C27 C22 C19 120.6(2) . .
C23 C22 C19 120.6(2) . .
C24 C23 C22 120.1(3) . .
C24 C23 H23A 119.9 . .
C22 C23 H23A 119.9 . .
C25 C24 C23 120.4(3) . .
C25 C24 H24A 119.8 . .
C23 C24 H24A 119.8 . .
C26 C25 C24 119.9(3) . .
C26 C25 H25A 120.1 . .
C24 C25 H25A 120.1 . .
C25 C26 C27 120.9(3) . .
C25 C26 H26A 119.5 . .
C27 C26 H26A 119.5 . .
C26 C27 C22 119.8(3) . .
C26 C27 H27A 120.1 . .
C22 C27 H27A 120.1 . .
Cl3 C100 Cl1 108.2(3) . .
Cl3 C100 Cl2 122.8(3) . .
Cl1 C100 Cl2 109.0(3) . .
Cl3 C100 H10A 105.1 . .
Cl1 C100 H10A 105.1 . .
Cl2 C100 H10A 105.1 . .

loop_
_geom_bond_atom_site_label_1
_geom_bond_atom_site_label_2
_geom_bond_distance
_geom_bond_site_symmetry_2
Zn1 N1 2.0436(18) .
Zn1 N3 2.0545(18) 11
Zn1 Br2 2.3414(3) .
Zn1 Br1 2.3612(4) .
N1 C1 1.343(3) .
N1 C5 1.343(3) .
N2 C6 1.335(3) .
N2 C10 1.336(3) .
N3 C11 1.341(3) .
N3 C15 1.341(3) .
N3 Zn1 2.0545(18) 12
C1 C2 1.381(3) .
C1 H1A 0.9500 .
C2 C3 1.387(3) .
C2 H2A 0.9500 .
C3 C4 1.394(3) .
C3 C6 1.488(3) .
C4 C5 1.376(3) .
C4 H4A 0.9500 .
C5 H5A 0.9500 .
C6 C7 1.388(3) .
C7 C8 1.395(3) .
C7 H7A 0.9500 .
C8 C9 1.392(3) .
C8 C16 1.488(3) .
C9 C10 1.396(3) .
C9 H9A 0.9500 .
C10 C13 1.492(3) .
C11 C12 1.365(3) .
C11 H11A 0.9500 .
C12 C13 1.401(3) .
C12 H12A 0.9500 .
C13 C14 1.385(3) .
C14 C15 1.383(3) .
C14 H14A 0.9500 .
C15 H15A 0.9500 .
C16 C17 1.395(3) .
C16 C21 1.402(3) .
C17 C18 1.379(3) .
C17 H17A 0.9500 .
C18 C19 1.399(3) .
C18 H18A 0.9500 .
C19 C20 1.397(4) .
C19 C22 1.482(3) .
C20 C21 1.384(3) .
C20 H20A 0.9500 .
C21 H21A 0.9500 .
C22 C27 1.401(4) .
C22 C23 1.401(4) .
C23 C24 1.399(4) .
C23 H23A 0.9500 .
C24 C25 1.380(5) .
C24 H24A 0.9500 .
C25 C26 1.371(6) .
C25 H25A 0.9500 .
C26 C27 1.399(4) .
C26 H26A 0.9500 .
C27 H27A 0.9500 .
C100 Cl3 1.714(6) .
C100 Cl1 1.777(6) .
C100 Cl2 1.777(5) .
C100 H10A 1.0000 .
O200 C200 1.491(18) .
O200 H200 0.8400 .
C200 H20B 0.9800 .
C200 H20C 0.9800 .
C200 H20D 0.9800 .
C400 O400 1.400(17) .
C400 H40A 0.9800 .
C400 H40B 0.9800 .
C400 H40C 0.9800 .
O400 H400 0.8400 .
